data_1517038
loop_
_publ_author_name
'Shantanu Hazra'
'Biswarup Sarkar'
'Subrata Naiya'
'Michael G.B. Drew'
'Ashutosh Ghosh'

_publ_section_title
;
 Structural variations in the complexes of cadmium(II),
 hexamethylenetetramine, and 2-, 3- and 4-nitrobenzoates
;
_journal_name_full
;
Inorganica Chimica Acta
;
_journal_page_first 12
_journal_page_last 19
_journal_volume 402
_journal_year 2013
_chemical_formula_sum 'C20 H25 Cd N6 O10.5'
_chemical_formula_weight 629.86
_space_group_IT_number 2
_symmetry_cell_setting triclinic
_symmetry_space_group_name_Hall '-P 1'
_symmetry_space_group_name_H-M 'P -1'
_atom_sites_solution_hydrogens geom
_atom_sites_solution_primary direct
_atom_sites_solution_secondary difmap
_cell_angle_alpha 73.407(2)
_cell_angle_beta 82.355(3)
_cell_angle_gamma 81.246(2)
_cell_formula_units_Z 2
_cell_length_a 7.2297(4)
_cell_length_b 12.8247(7)
_cell_length_c 13.4064(8)
_cell_measurement_reflns_used 12510
_cell_measurement_temperature 293(2)
_cell_measurement_theta_max 28.23
_cell_measurement_theta_min 1.59
_cell_volume 1172.11(12)
_computing_cell_refinement 'Bruker SMART APEX2'
_computing_data_collection 'Bruker SMART APEX2'
_computing_data_reduction 'Bruker SAINT'
_computing_molecular_graphics 'Ortep-3 for Windows (Farrugia, 1997)'
_computing_publication_material 'WINGX V1.80.03'
_computing_structure_refinement 'SHELXL-97 (Sheldrick, 1997)'
_computing_structure_solution 'SHELXS-97 (Sheldrick, 1990)'
_diffrn_ambient_temperature 293(2)
_diffrn_measured_fraction_theta_full 0.966
_diffrn_measured_fraction_theta_max 0.966
_diffrn_radiation_monochromator graphite
_diffrn_radiation_source 'fine-focus sealed tube'
_diffrn_radiation_type MoK\a
_diffrn_radiation_wavelength 0.71073
_diffrn_reflns_av_R_equivalents 0.0226
_diffrn_reflns_av_sigmaI/netI 0.0340
_diffrn_reflns_limit_h_max 9
_diffrn_reflns_limit_h_min -9
_diffrn_reflns_limit_k_max 14
_diffrn_reflns_limit_k_min -17
_diffrn_reflns_limit_l_max 16
_diffrn_reflns_limit_l_min -17
_diffrn_reflns_number 12510
_diffrn_reflns_theta_full 28.23
_diffrn_reflns_theta_max 28.23
_diffrn_reflns_theta_min 1.59
_exptl_absorpt_coefficient_mu 1.004
_exptl_absorpt_correction_T_max 1.000
_exptl_absorpt_correction_T_min 0.901
_exptl_absorpt_correction_type empirical
_exptl_absorpt_process_details sadabs
_exptl_crystal_colour white
_exptl_crystal_density_diffrn 1.785
_exptl_crystal_density_method 'not measured'
_exptl_crystal_description needle
_exptl_crystal_F_000 638
_exptl_crystal_size_max 0.30
_exptl_crystal_size_mid 0.05
_exptl_crystal_size_min 0.05
_refine_diff_density_max 4.317
_refine_diff_density_min -0.752
_refine_diff_density_rms 0.200
_refine_ls_extinction_method none
_refine_ls_goodness_of_fit_ref 1.062
_refine_ls_hydrogen_treatment mixed
_refine_ls_matrix_type full
_refine_ls_number_parameters 359
_refine_ls_number_reflns 5588
_refine_ls_number_restraints 12
_refine_ls_restrained_S_all 1.062
_refine_ls_R_factor_all 0.0618
_refine_ls_R_factor_gt 0.0562
_refine_ls_shift/su_max 0.000
_refine_ls_shift/su_mean 0.000
_refine_ls_structure_factor_coef Fsqd
_refine_ls_weighting_details
;
_refine_ls_weighting_details 
  w=1/[\s^2^(Fo^2^)+(0.1420P)^2^+1.3801P] where P=(Fo^2^+2Fc^2^)/3 
;
_refine_ls_weighting_scheme calc
_refine_ls_wR_factor_gt 0.1846
_refine_ls_wR_factor_ref 0.1922
_reflns_number_gt 4831
_reflns_number_total 5588
_reflns_threshold_expression >2sigma(I)
_cod_data_source_file ICA-2013-402-12-19-4.cif
_cod_data_source_block 4
_cod_original_cell_volume 1172.11(11)
_cod_original_sg_symbol_H-M P-1
_cod_original_formula_sum 'C20 H25 Cd N6 O10.50'
_cod_database_code 1517038

loop_
_symmetry_equiv_pos_as_xyz
'x, y, z'
'-x, -y, -z'

loop_
_atom_site_label
_atom_site_type_symbol
_atom_site_fract_x
_atom_site_fract_y
_atom_site_fract_z
_atom_site_U_iso_or_equiv
_atom_site_adp_type
_atom_site_occupancy
_atom_site_symmetry_multiplicity
_atom_site_calc_flag
_atom_site_refinement_flags
Cd2 Cd 0.0000 0.0000 0.0000 0.02104(15) Uani 1 2 d S
Cd1 Cd 0.0000 0.0000 0.5000 0.02915(16) Uani 1 2 d S
N51 N 0.1399(4) 0.0461(2) 0.1374(2) 0.0212(6) Uani 1 1 d .
C52 C 0.1629(5) 0.1649(3) 0.1065(3) 0.0244(7) Uani 1 1 d .
H52A H 0.2274 0.1843 0.0367 0.029 Uiso 1 1 calc R
H52B H 0.0398 0.2075 0.1046 0.029 Uiso 1 1 calc R
N53 N 0.2689(4) 0.1927(3) 0.1785(2) 0.0251(6) Uani 1 1 d .
C54 C 0.1681(6) 0.1640(3) 0.2836(3) 0.0272(7) Uani 1 1 d .
H54A H 0.0448 0.2064 0.2825 0.033 Uiso 1 1 calc R
H54B H 0.2367 0.1828 0.3322 0.033 Uiso 1 1 calc R
N55 N 0.1466(4) 0.0445(2) 0.3202(2) 0.0226(6) Uani 1 1 d .
C56 C 0.3378(5) -0.0180(3) 0.3193(3) 0.0231(7) Uani 1 1 d .
H56A H 0.4083 -0.0013 0.3684 0.028 Uiso 1 1 calc R
H56B H 0.3269 -0.0959 0.3419 0.028 Uiso 1 1 calc R
N57 N 0.4405(4) 0.0091(3) 0.2145(2) 0.0241(6) Uani 1 1 d .
C58 C 0.3304(5) -0.0171(3) 0.1418(3) 0.0236(7) Uani 1 1 d .
H58A H 0.3183 -0.0949 0.1638 0.028 Uiso 1 1 calc R
H58B H 0.3970 -0.0008 0.0724 0.028 Uiso 1 1 calc R
C59 C 0.4553(5) 0.1271(3) 0.1817(3) 0.0279(7) Uani 1 1 d .
H59A H 0.5235 0.1458 0.1128 0.033 Uiso 1 1 calc R
H59B H 0.5260 0.1450 0.2299 0.033 Uiso 1 1 calc R
C60 C 0.0413(5) 0.0188(3) 0.2444(3) 0.0242(7) Uani 1 1 d .
H60A H -0.0829 0.0600 0.2435 0.029 Uiso 1 1 calc R
H60B H 0.0263 -0.0586 0.2664 0.029 Uiso 1 1 calc R
O31 O 0.1805(5) -0.1648(3) 0.0360(3) 0.0302(7) Uani 1 1 d .
C32 C 0.1423(5) -0.2547(3) 0.0961(3) 0.0288(8) Uani 1 1 d .
O33 O -0.0111(5) -0.2743(3) 0.1467(4) 0.0630(12) Uani 1 1 d .
C34 C 0.3010(6) -0.3473(4) 0.1050(3) 0.0253(8) Uani 1 1 d .
C35 C 0.2631(5) -0.4555(4) 0.1316(3) 0.0287(8) Uani 1 1 d .
H35 H 0.1391 -0.4709 0.1435 0.034 Uiso 1 1 calc R
C36 C 0.4102(6) -0.5416(4) 0.1404(4) 0.0271(8) Uani 1 1 d .
H36 H 0.3863 -0.6141 0.1570 0.033 Uiso 1 1 calc R
C37 C 0.5908(6) -0.5150(4) 0.1237(4) 0.0262(8) Uani 1 1 d .
C38 C 0.6353(5) -0.4082(4) 0.0972(3) 0.0296(8) Uani 1 1 d .
H38 H 0.7595 -0.3934 0.0865 0.035 Uiso 1 1 calc R
C39 C 0.4869(6) -0.3244(3) 0.0875(3) 0.0277(8) Uani 1 1 d .
H39 H 0.5119 -0.2520 0.0690 0.033 Uiso 1 1 calc R
N40 N 0.7463(5) -0.6042(3) 0.1351(3) 0.0331(7) Uani 1 1 d .
O41 O 0.7097(6) -0.6985(3) 0.1667(5) 0.0520(11) Uani 1 1 d .
O42 O 0.9063(5) -0.5818(3) 0.1153(4) 0.0650(12) Uani 1 1 d .
O11 O 0.1516(5) -0.1739(3) 0.5370(3) 0.0387(8) Uani 1 1 d .
C12 C 0.3169(6) -0.2065(3) 0.5601(3) 0.0320(8) Uani 1 1 d .
O13 O 0.4382(5) -0.1476(3) 0.5607(3) 0.0466(8) Uani 1 1 d D
C14 C 0.3675(8) -0.3290(4) 0.5888(4) 0.0385(11) Uani 1 1 d .
C15 C 0.2288(9) -0.3993(5) 0.6156(4) 0.0479(12) Uani 1 1 d .
H15 H 0.1030 -0.3701 0.6142 0.058 Uiso 1 1 calc R
C16 C 0.2761(11) -0.5129(5) 0.6448(5) 0.0607(17) Uani 1 1 d .
H16 H 0.1837 -0.5599 0.6660 0.073 Uiso 1 1 calc R
C17 C 0.4614(12) -0.5524(5) 0.6410(4) 0.0559(18) Uani 1 1 d .
C18 C 0.6042(11) -0.4874(6) 0.6147(5) 0.0585(19) Uani 1 1 d .
H18 H 0.7293 -0.5183 0.6140 0.070 Uiso 1 1 calc R
C19 C 0.5571(9) -0.3734(5) 0.5890(4) 0.0480(13) Uani 1 1 d .
H19 H 0.6510 -0.3275 0.5722 0.058 Uiso 1 1 calc R
N20 N 0.5176(12) -0.6724(4) 0.6695(4) 0.079(2) Uani 1 1 d .
O21 O 0.6831(13) -0.7074(5) 0.6703(6) 0.100(3) Uani 1 1 d D
O22 O 0.3929(13) -0.7302(4) 0.6901(5) 0.115(3) Uani 1 1 d .
O2 O -0.2313(4) -0.0845(3) 0.1168(2) 0.0351(7) Uani 1 1 d D
H3 H -0.320(5) -0.064(4) 0.157(3) 0.042 Uiso 1 1 d D
H4 H -0.179(6) -0.148(2) 0.143(4) 0.042 Uiso 1 1 d D
O1 O 0.2314(5) 0.0680(5) 0.5560(3) 0.0738(15) Uani 1 1 d D
H1 H 0.310(9) 0.007(3) 0.559(7) 0.089 Uiso 1 1 d D
H2 H 0.290(9) 0.122(3) 0.524(6) 0.089 Uiso 1 1 d D
O3 O 1.0525(16) -0.7233(9) 0.6022(8) 0.078(3) Uiso 0.50 1 d PD
H5 H 0.964(3) -0.719(14) 0.650(5) 0.093 Uiso 0.50 1 d PD
H6 H 1.159(4) -0.739(9) 0.628(5) 0.093 Uiso 0.50 1 d PD

loop_
_atom_site_aniso_label
_atom_site_aniso_U_11
_atom_site_aniso_U_22
_atom_site_aniso_U_33
_atom_site_aniso_U_23
_atom_site_aniso_U_13
_atom_site_aniso_U_12
Cd2 0.0190(2) 0.0199(2) 0.0230(2) -0.00523(16) -0.00317(14) 0.00121(14)
Cd1 0.0403(3) 0.0212(2) 0.0217(2) -0.00493(17) 0.00480(17) 0.00101(18)
N51 0.0185(12) 0.0228(15) 0.0216(14) -0.0060(11) -0.0017(10) -0.0001(10)
C52 0.0258(15) 0.0211(17) 0.0234(16) -0.0024(13) -0.0018(13) -0.0018(13)
N53 0.0299(14) 0.0188(14) 0.0253(15) -0.0037(12) -0.0012(12) -0.0045(11)
C54 0.0355(18) 0.0202(17) 0.0257(17) -0.0083(14) -0.0023(14) 0.0011(14)
N55 0.0238(13) 0.0212(15) 0.0218(14) -0.0066(11) -0.0005(10) 0.0004(11)
C56 0.0258(15) 0.0211(17) 0.0204(16) -0.0037(13) -0.0040(12) 0.0015(13)
N57 0.0198(13) 0.0281(16) 0.0241(14) -0.0079(12) -0.0027(11) 0.0000(11)
C58 0.0195(14) 0.0258(18) 0.0258(17) -0.0103(14) -0.0030(12) 0.0035(12)
C59 0.0217(15) 0.033(2) 0.0288(18) -0.0059(15) -0.0029(13) -0.0058(14)
C60 0.0219(14) 0.0254(17) 0.0247(17) -0.0068(14) 0.0007(12) -0.0040(13)
O31 0.0285(14) 0.0206(15) 0.0399(18) -0.0079(13) -0.0067(12) 0.0042(12)
C32 0.0263(16) 0.0228(18) 0.035(2) -0.0057(15) -0.0059(14) 0.0036(14)
O33 0.0326(16) 0.0315(18) 0.099(3) 0.0062(19) 0.0160(18) 0.0084(13)
C34 0.0258(18) 0.0215(19) 0.0275(19) -0.0072(15) -0.0034(14) 0.0022(14)
C35 0.0215(16) 0.024(2) 0.040(2) -0.0059(18) -0.0049(14) -0.0026(15)
C36 0.0289(18) 0.0187(18) 0.033(2) -0.0049(15) -0.0057(15) -0.0023(15)
C37 0.0252(17) 0.024(2) 0.0277(19) -0.0086(16) -0.0042(14) 0.0049(15)
C38 0.0228(17) 0.025(2) 0.038(2) -0.0063(17) -0.0005(15) -0.0016(15)
C39 0.0259(18) 0.0218(18) 0.033(2) -0.0034(15) -0.0026(15) -0.0036(15)
N40 0.0267(15) 0.0277(18) 0.045(2) -0.0130(15) -0.0046(14) 0.0031(13)
O41 0.0390(18) 0.0212(17) 0.090(3) -0.0098(19) -0.0085(19) 0.0050(14)
O42 0.0255(15) 0.038(2) 0.128(4) -0.022(2) -0.0053(19) 0.0023(13)
O11 0.0398(18) 0.0232(17) 0.048(2) -0.0072(15) 0.0012(15) 0.0021(13)
C12 0.042(2) 0.027(2) 0.0232(17) -0.0051(15) -0.0029(15) 0.0050(16)
O13 0.0459(18) 0.0334(17) 0.061(2) -0.0124(16) -0.0119(16) -0.0021(14)
C14 0.053(3) 0.029(2) 0.029(2) -0.0071(17) -0.007(2) 0.009(2)
C15 0.062(3) 0.033(3) 0.046(3) -0.009(2) -0.003(2) -0.001(2)
C16 0.099(5) 0.029(3) 0.051(3) -0.011(2) -0.004(3) -0.003(3)
C17 0.110(6) 0.028(3) 0.026(2) -0.0094(19) -0.012(3) 0.014(3)
C18 0.080(4) 0.047(4) 0.042(3) -0.018(3) -0.016(3) 0.032(3)
C19 0.060(3) 0.042(3) 0.037(2) -0.011(2) -0.013(2) 0.016(2)
N20 0.157(7) 0.033(3) 0.038(2) -0.012(2) -0.007(3) 0.022(4)
O21 0.163(7) 0.048(3) 0.080(4) -0.026(3) -0.033(4) 0.054(4)
O22 0.191(8) 0.029(2) 0.110(5) -0.014(3) 0.029(5) -0.008(3)
O2 0.0263(13) 0.0305(15) 0.0389(16) -0.0025(12) 0.0082(11) 0.0030(11)
O1 0.0392(19) 0.137(5) 0.047(2) -0.014(3) -0.0040(17) -0.036(2)

loop_
_atom_type_symbol
_atom_type_description
_atom_type_scat_dispersion_real
_atom_type_scat_dispersion_imag
_atom_type_scat_source
C C 0.0033 0.0016 'International Tables Vol C Tables 4.2.6.8 and 6.1.1.4'
H H 0.0000 0.0000 'International Tables Vol C Tables 4.2.6.8 and 6.1.1.4'
N N 0.0061 0.0033 'International Tables Vol C Tables 4.2.6.8 and 6.1.1.4'
O O 0.0106 0.0060 'International Tables Vol C Tables 4.2.6.8 and 6.1.1.4'
Cd Cd -0.8075 1.2024 'International Tables Vol C Tables 4.2.6.8 and 6.1.1.4'

loop_
_geom_angle_atom_site_label_1
_geom_angle_atom_site_label_2
_geom_angle_atom_site_label_3
_geom_angle
_geom_angle_site_symmetry_1
_geom_angle_site_symmetry_3
O31 Cd2 O31 180.0 2 .
O31 Cd2 O2 92.80(12) 2 .
O31 Cd2 O2 87.20(12) . .
O31 Cd2 O2 87.20(12) 2 2
O31 Cd2 O2 92.80(12) . 2
O2 Cd2 O2 180.0 . 2
O31 Cd2 N51 88.90(11) 2 2
O31 Cd2 N51 91.10(11) . 2
O2 Cd2 N51 87.29(11) . 2
O2 Cd2 N51 92.71(11) 2 2
O31 Cd2 N51 91.10(11) 2 .
O31 Cd2 N51 88.90(11) . .
O2 Cd2 N51 92.71(11) . .
O2 Cd2 N51 87.29(11) 2 .
N51 Cd2 N51 180.0 2 .
O11 Cd1 O11 180.0 . 2_556
O11 Cd1 O1 86.75(19) . 2_556
O11 Cd1 O1 93.25(19) 2_556 2_556
O11 Cd1 O1 93.25(19) . .
O11 Cd1 O1 86.75(19) 2_556 .
O1 Cd1 O1 180.0 2_556 .
O11 Cd1 N55 87.58(13) . 2_556
O11 Cd1 N55 92.43(13) 2_556 2_556
O1 Cd1 N55 91.65(12) 2_556 2_556
O1 Cd1 N55 88.35(12) . 2_556
O11 Cd1 N55 92.42(13) . .
O11 Cd1 N55 87.58(13) 2_556 .
O1 Cd1 N55 88.35(12) 2_556 .
O1 Cd1 N55 91.66(12) . .
N55 Cd1 N55 180.0 2_556 .
C60 N51 C58 107.9(3) . .
C60 N51 C52 108.0(3) . .
C58 N51 C52 108.0(3) . .
C60 N51 Cd2 117.2(2) . .
C58 N51 Cd2 105.0(2) . .
C52 N51 Cd2 110.3(2) . .
N53 C52 N51 112.0(3) . .
N53 C52 H52A 109.2 . .
N51 C52 H52A 109.2 . .
N53 C52 H52B 109.2 . .
N51 C52 H52B 109.2 . .
H52A C52 H52B 107.9 . .
C52 N53 C54 108.5(3) . .
C52 N53 C59 109.0(3) . .
C54 N53 C59 108.5(3) . .
N53 C54 N55 111.4(3) . .
N53 C54 H54A 109.4 . .
N55 C54 H54A 109.4 . .
N53 C54 H54B 109.4 . .
N55 C54 H54B 109.4 . .
H54A C54 H54B 108.0 . .
C60 N55 C56 108.7(3) . .
C60 N55 C54 107.9(3) . .
C56 N55 C54 108.0(3) . .
C60 N55 Cd1 114.4(2) . .
C56 N55 Cd1 108.1(2) . .
C54 N55 Cd1 109.6(2) . .
N57 C56 N55 111.6(3) . .
N57 C56 H56A 109.3 . .
N55 C56 H56A 109.3 . .
N57 C56 H56B 109.3 . .
N55 C56 H56B 109.3 . .
H56A C56 H56B 108.0 . .
C59 N57 C56 108.5(3) . .
C59 N57 C58 108.9(3) . .
C56 N57 C58 108.1(3) . .
N57 C58 N51 111.9(3) . .
N57 C58 H58A 109.2 . .
N51 C58 H58A 109.2 . .
N57 C58 H58B 109.2 . .
N51 C58 H58B 109.2 . .
H58A C58 H58B 107.9 . .
N57 C59 N53 111.8(3) . .
N57 C59 H59A 109.2 . .
N53 C59 H59A 109.2 . .
N57 C59 H59B 109.2 . .
N53 C59 H59B 109.2 . .
H59A C59 H59B 107.9 . .
N55 C60 N51 111.5(3) . .
N55 C60 H60A 109.3 . .
N51 C60 H60A 109.3 . .
N55 C60 H60B 109.3 . .
N51 C60 H60B 109.3 . .
H60A C60 H60B 108.0 . .
C32 O31 Cd2 129.5(3) . .
O33 C32 O31 126.5(4) . .
O33 C32 C34 118.3(4) . .
O31 C32 C34 115.2(4) . .
C35 C34 C39 119.7(4) . .
C35 C34 C32 120.4(4) . .
C39 C34 C32 119.9(4) . .
C34 C35 C36 120.5(4) . .
C34 C35 H35 119.7 . .
C36 C35 H35 119.7 . .
C37 C36 C35 117.7(4) . .
C37 C36 H36 121.2 . .
C35 C36 H36 121.2 . .
C36 C37 C38 123.8(4) . .
C36 C37 N40 118.4(4) . .
C38 C37 N40 117.8(4) . .
C39 C38 C37 117.4(4) . .
C39 C38 H38 121.3 . .
C37 C38 H38 121.3 . .
C38 C39 C34 121.0(4) . .
C38 C39 H39 119.5 . .
C34 C39 H39 119.5 . .
O42 N40 O41 122.3(4) . .
O42 N40 C37 119.1(4) . .
O41 N40 C37 118.6(4) . .
C12 O11 Cd1 128.8(3) . .
O13 C12 O11 126.2(4) . .
O13 C12 C14 118.9(4) . .
O11 C12 C14 114.9(4) . .
C15 C14 C19 119.3(5) . .
C15 C14 C12 121.1(5) . .
C19 C14 C12 119.6(5) . .
C14 C15 C16 120.9(6) . .
C14 C15 H15 119.5 . .
C16 C15 H15 119.5 . .
C17 C16 C15 117.8(7) . .
C17 C16 H16 121.1 . .
C15 C16 H16 121.1 . .
C16 C17 C18 123.9(6) . .
C16 C17 N20 119.5(7) . .
C18 C17 N20 116.6(7) . .
C17 C18 C19 118.4(6) . .
C17 C18 H18 120.8 . .
C19 C18 H18 120.8 . .
C14 C19 C18 119.6(6) . .
C14 C19 H19 120.2 . .
C18 C19 H19 120.2 . .
O22 N20 O21 123.7(7) . .
O22 N20 C17 117.0(8) . .
O21 N20 C17 119.3(8) . .
Cd2 O2 H3 135(3) . .
Cd2 O2 H4 104(3) . .
H3 O2 H4 113(3) . .
Cd1 O1 H1 92(5) . .
Cd1 O1 H2 129(6) . .
H1 O1 H2 108(3) . .
H5 O3 H6 110(3) . .

loop_
_geom_bond_atom_site_label_1
_geom_bond_atom_site_label_2
_geom_bond_distance
_geom_bond_site_symmetry_2
Cd2 O31 2.269(3) 2
Cd2 O31 2.269(3) .
Cd2 O2 2.304(3) .
Cd2 O2 2.304(3) 2
Cd2 N51 2.463(3) 2
Cd2 N51 2.463(3) .
Cd1 O11 2.278(4) .
Cd1 O11 2.278(4) 2_556
Cd1 O1 2.297(4) 2_556
Cd1 O1 2.297(4) .
Cd1 N55 2.445(3) 2_556
Cd1 N55 2.445(3) .
N51 C60 1.485(4) .
N51 C58 1.487(4) .
N51 C52 1.490(5) .
C52 N53 1.457(5) .
C52 H52A 0.9700 .
C52 H52B 0.9700 .
N53 C54 1.471(5) .
N53 C59 1.475(5) .
C54 N55 1.496(5) .
C54 H54A 0.9700 .
C54 H54B 0.9700 .
N55 C60 1.481(5) .
N55 C56 1.489(4) .
C56 N57 1.473(4) .
C56 H56A 0.9700 .
C56 H56B 0.9700 .
N57 C59 1.467(5) .
N57 C58 1.474(4) .
C58 H58A 0.9700 .
C58 H58B 0.9700 .
C59 H59A 0.9700 .
C59 H59B 0.9700 .
C60 H60A 0.9700 .
C60 H60B 0.9700 .
O31 C32 1.250(5) .
C32 O33 1.242(5) .
C32 C34 1.511(5) .
C34 C35 1.391(6) .
C34 C39 1.394(5) .
C35 C36 1.402(6) .
C35 H35 0.9300 .
C36 C37 1.373(6) .
C36 H36 0.9300 .
C37 C38 1.391(6) .
C37 N40 1.466(5) .
C38 C39 1.388(6) .
C38 H38 0.9300 .
C39 H39 0.9300 .
N40 O42 1.211(5) .
N40 O41 1.220(6) .
O11 C12 1.253(6) .
C12 O13 1.244(6) .
C12 C14 1.507(6) .
C14 C15 1.393(8) .
C14 C19 1.402(8) .
C15 C16 1.397(8) .
C15 H15 0.9300 .
C16 C17 1.358(10) .
C16 H16 0.9300 .
C17 C18 1.371(11) .
C17 N20 1.482(7) .
C18 C19 1.402(8) .
C18 H18 0.9300 .
C19 H19 0.9300 .
N20 O22 1.208(10) .
N20 O21 1.212(11) .
O2 H3 0.841(19) .
O2 H4 0.844(19) .
O1 H1 0.891(17) .
O1 H2 0.84(2) .
O3 H5 0.85(2) .
O3 H6 0.859(19) .
